data_7000805
loop_
_publ_author_name
'Han, Yuan'
'Huynh, Han Vinh'

_publ_section_title
;
 Mixed carbene--isocyanide Pd(ii) complexes: synthesis, structures and
 reactivity towards nucleophiles
;
_journal_issue 12
_journal_name_full 'Dalton Transactions'
_journal_page_first 2201
_journal_page_last 2209
_journal_paper_doi 10.1039/b816471a
_journal_year 2009
_chemical_formula_sum 'C20 H29 Br2 N3 Pd'
_chemical_formula_weight 577.68
_chemical_name_systematic
;
?
;
_space_group_IT_number 19
_symmetry_cell_setting orthorhombic
_symmetry_space_group_name_Hall 'P 2ac 2ab'
_symmetry_space_group_name_H-M 'P 21 21 21'
_atom_sites_solution_hydrogens geom
_atom_sites_solution_primary direct
_atom_sites_solution_secondary difmap
_audit_creation_method SHELXL-97
_cell_angle_alpha 90.00
_cell_angle_beta 90.00
_cell_angle_gamma 90.00
_cell_formula_units_Z 4
_cell_length_a 10.1903(7)
_cell_length_b 13.3919(9)
_cell_length_c 17.0572(11)
_cell_measurement_reflns_used 6327
_cell_measurement_temperature 223(2)
_cell_measurement_theta_max 21.95
_cell_measurement_theta_min 2.33
_cell_volume 2327.8(3)
_computing_cell_refinement 'Bruker SMART'
_computing_data_collection 'Bruker SMART'
_computing_data_reduction 'Bruker SAINT'
_computing_molecular_graphics 'Bruker SHELXTL'
_computing_publication_material 'Bruker SHELXTL'
_computing_structure_refinement 'SHELXL-97 (Sheldrick, 1997)'
_computing_structure_solution 'SHELXS-97 (Sheldrick, 1990)'
_diffrn_ambient_temperature 223(2)
_diffrn_measured_fraction_theta_full 1.000
_diffrn_measured_fraction_theta_max 1.000
_diffrn_measurement_device_type 'CCD area detector'
_diffrn_measurement_method 'phi and omega scans'
_diffrn_radiation_monochromator graphite
_diffrn_radiation_source 'fine-focus sealed tube'
_diffrn_radiation_type MoK\a
_diffrn_radiation_wavelength 0.71073
_diffrn_reflns_av_R_equivalents 0.0455
_diffrn_reflns_av_sigmaI/netI 0.0406
_diffrn_reflns_limit_h_max 13
_diffrn_reflns_limit_h_min -13
_diffrn_reflns_limit_k_max 17
_diffrn_reflns_limit_k_min -17
_diffrn_reflns_limit_l_max 22
_diffrn_reflns_limit_l_min -22
_diffrn_reflns_number 30682
_diffrn_reflns_theta_full 27.50
_diffrn_reflns_theta_max 27.50
_diffrn_reflns_theta_min 1.93
_exptl_absorpt_coefficient_mu 4.239
_exptl_absorpt_correction_T_max 0.6302
_exptl_absorpt_correction_T_min 0.3628
_exptl_absorpt_correction_type multi-scan
_exptl_absorpt_process_details 'Sadabs, (Sheldrick 2001)'
_exptl_crystal_colour COLOURLESS
_exptl_crystal_density_diffrn 1.648
_exptl_crystal_density_meas ?
_exptl_crystal_density_method .
_exptl_crystal_description NEEDLE
_exptl_crystal_F_000 1144
_exptl_crystal_size_max 0.30
_exptl_crystal_size_mid 0.26
_exptl_crystal_size_min 0.12
_refine_diff_density_max 0.708
_refine_diff_density_min -0.512
_refine_diff_density_rms 0.084
_refine_ls_abs_structure_details 'Flack H D (1983), Acta Cryst. A39, 876-881'
_refine_ls_abs_structure_Flack 0.031(7)
_refine_ls_extinction_method none
_refine_ls_goodness_of_fit_ref 1.052
_refine_ls_hydrogen_treatment constr
_refine_ls_matrix_type full
_refine_ls_number_parameters 239
_refine_ls_number_reflns 5350
_refine_ls_number_restraints 0
_refine_ls_restrained_S_all 1.052
_refine_ls_R_factor_all 0.0365
_refine_ls_R_factor_gt 0.0313
_refine_ls_shift/su_max 0.001
_refine_ls_shift/su_mean 0.000
_refine_ls_structure_factor_coef Fsqd
_refine_ls_weighting_details 'calc w=1/[\s^2^(Fo^2^)+(0.0339P)^2^+0.4089P] where P=(Fo^2^+2Fc^2^)/3'
_refine_ls_weighting_scheme calc
_refine_ls_wR_factor_gt 0.0725
_refine_ls_wR_factor_ref 0.0745
_reflns_number_gt 4880
_reflns_number_total 5350
_reflns_threshold_expression >2sigma(I)
_cod_data_source_file b816471a.txt
_cod_data_source_block 5401a
_cod_depositor_comments
;
The following automatic conversions were performed:
'_symmetry_cell_setting' value 'Orthorhombic' changed to 'orthorhombic'
according to '/home/saulius/struct/CIF-dictionaries/cif_core.dic'
dictionary named 'cif_core.dic' version 2.4.1 from 2010-06-29.

Automatic conversion script
Id: cif_fix_enum 1527 2010-12-29 10:47:43Z saulius 
;
_cod_original_sg_symbol_H-M P2(1)2(1)2(1)
_cod_database_code 7000805

loop_
_symmetry_equiv_pos_as_xyz
'x, y, z'
'-x+1/2, -y, z+1/2'
'-x, y+1/2, -z+1/2'
'x+1/2, -y+1/2, -z'

loop_
_atom_site_label
_atom_site_type_symbol
_atom_site_fract_x
_atom_site_fract_y
_atom_site_fract_z
_atom_site_U_iso_or_equiv
_atom_site_adp_type
_atom_site_occupancy
_atom_site_symmetry_multiplicity
_atom_site_calc_flag
_atom_site_refinement_flags
_atom_site_disorder_assembly
_atom_site_disorder_group
Pd1 Pd 0.68253(3) 0.723709(19) 0.384740(16) 0.02892(7) Uani 1 1 d . . .
Br1 Br 0.79658(5) 0.83110(3) 0.29189(3) 0.05861(15) Uani 1 1 d . . .
Br2 Br 0.65282(5) 0.85313(3) 0.48517(3) 0.05037(13) Uani 1 1 d . . .
N1 N 0.7992(3) 0.5461(2) 0.30786(18) 0.0317(7) Uani 1 1 d . . .
N2 N 0.6152(3) 0.5891(2) 0.25311(18) 0.0335(7) Uani 1 1 d . . .
N3 N 0.5308(4) 0.5717(2) 0.4836(2) 0.0412(8) Uani 1 1 d . . .
C1 C 0.7007(4) 0.6132(3) 0.3084(2) 0.0293(8) Uani 1 1 d . . .
C2 C 0.7757(4) 0.4758(3) 0.2489(2) 0.0348(9) Uani 1 1 d . . .
C3 C 0.8463(4) 0.3935(3) 0.2237(3) 0.0448(10) Uani 1 1 d . . .
H3 H 0.9257 0.3751 0.2477 0.054 Uiso 1 1 calc R . .
C4 C 0.7956(5) 0.3395(3) 0.1620(3) 0.0527(12) Uani 1 1 d . . .
H4 H 0.8415 0.2836 0.1430 0.063 Uiso 1 1 calc R . .
C5 C 0.6757(5) 0.3670(4) 0.1271(3) 0.0561(12) Uani 1 1 d . . .
H5 H 0.6426 0.3283 0.0855 0.067 Uiso 1 1 calc R . .
C6 C 0.6068(5) 0.4477(3) 0.1518(3) 0.0476(11) Uani 1 1 d . . .
H6 H 0.5272 0.4657 0.1278 0.057 Uiso 1 1 calc R . .
C7 C 0.6576(4) 0.5031(3) 0.2136(2) 0.0365(9) Uani 1 1 d . . .
C8 C 0.9148(4) 0.5524(3) 0.3611(2) 0.0317(8) Uani 1 1 d . . .
H8 H 0.9015 0.6114 0.3952 0.038 Uiso 1 1 calc R . .
C9 C 1.0377(4) 0.5701(4) 0.3152(2) 0.0463(11) Uani 1 1 d . . .
H9A H 1.0515 0.5151 0.2791 0.069 Uiso 1 1 calc R . .
H9B H 1.1117 0.5747 0.3508 0.069 Uiso 1 1 calc R . .
H9C H 1.0297 0.6319 0.2859 0.069 Uiso 1 1 calc R . .
C10 C 0.9198(5) 0.4613(3) 0.4140(3) 0.0535(12) Uani 1 1 d . . .
H10A H 0.8412 0.4589 0.4461 0.080 Uiso 1 1 calc R . .
H10B H 0.9964 0.4655 0.4477 0.080 Uiso 1 1 calc R . .
H10C H 0.9251 0.4015 0.3822 0.080 Uiso 1 1 calc R . .
C11 C 0.4978(4) 0.6505(3) 0.2347(3) 0.0410(10) Uani 1 1 d . . .
H11 H 0.4964 0.7062 0.2730 0.049 Uiso 1 1 calc R . .
C12 C 0.3722(5) 0.5932(4) 0.2459(3) 0.0590(13) Uani 1 1 d . . .
H12A H 0.3676 0.5397 0.2076 0.089 Uiso 1 1 calc R . .
H12B H 0.2981 0.6377 0.2389 0.089 Uiso 1 1 calc R . .
H12C H 0.3701 0.5651 0.2983 0.089 Uiso 1 1 calc R . .
C13 C 0.5115(5) 0.6964(4) 0.1552(3) 0.0683(15) Uani 1 1 d . . .
H13A H 0.5946 0.7314 0.1518 0.102 Uiso 1 1 calc R . .
H13B H 0.4402 0.7431 0.1465 0.102 Uiso 1 1 calc R . .
H13C H 0.5085 0.6444 0.1156 0.102 Uiso 1 1 calc R . .
C14 C 0.5878(4) 0.6301(3) 0.4495(2) 0.0343(8) Uani 1 1 d . . .
C15 C 0.4514(4) 0.4952(3) 0.5217(2) 0.0408(10) Uani 1 1 d . . .
H15 H 0.3934 0.5279 0.5605 0.049 Uiso 1 1 calc R . .
C16 C 0.3669(5) 0.4445(3) 0.4608(3) 0.0466(11) Uani 1 1 d . . .
H16A H 0.4228 0.4115 0.4218 0.056 Uiso 1 1 calc R . .
H16B H 0.3130 0.4943 0.4337 0.056 Uiso 1 1 calc R . .
C17 C 0.2784(5) 0.3672(3) 0.5009(3) 0.0618(14) Uani 1 1 d . . .
H17A H 0.2178 0.4014 0.5365 0.074 Uiso 1 1 calc R . .
H17B H 0.2262 0.3325 0.4611 0.074 Uiso 1 1 calc R . .
C18 C 0.3589(6) 0.2913(3) 0.5469(3) 0.0611(13) Uani 1 1 d . . .
H18A H 0.4104 0.2505 0.5104 0.073 Uiso 1 1 calc R . .
H18B H 0.2997 0.2469 0.5758 0.073 Uiso 1 1 calc R . .
C19 C 0.4517(6) 0.3435(4) 0.6047(3) 0.0629(14) Uani 1 1 d . . .
H19A H 0.3997 0.3763 0.6456 0.075 Uiso 1 1 calc R . .
H19B H 0.5074 0.2934 0.6301 0.075 Uiso 1 1 calc R . .
C20 C 0.5386(6) 0.4212(4) 0.5642(3) 0.0554(12) Uani 1 1 d . . .
H20A H 0.5924 0.4560 0.6032 0.066 Uiso 1 1 calc R . .
H20B H 0.5974 0.3882 0.5268 0.066 Uiso 1 1 calc R . .

loop_
_atom_site_aniso_label
_atom_site_aniso_U_11
_atom_site_aniso_U_22
_atom_site_aniso_U_33
_atom_site_aniso_U_23
_atom_site_aniso_U_13
_atom_site_aniso_U_12
Pd1 0.02718(13) 0.02373(12) 0.03584(14) -0.00008(11) 0.00231(12) -0.00093(11)
Br1 0.0587(3) 0.0443(3) 0.0729(3) 0.0116(2) 0.0197(3) -0.0130(2)
Br2 0.0599(3) 0.0378(2) 0.0535(3) -0.01130(19) -0.0009(2) 0.0025(2)
N1 0.0291(17) 0.0320(16) 0.0340(16) -0.0040(13) -0.0008(13) 0.0011(14)
N2 0.0278(17) 0.0351(18) 0.0375(17) -0.0034(14) -0.0003(14) 0.0003(14)
N3 0.050(2) 0.0346(18) 0.0390(18) -0.0001(15) 0.0088(17) -0.0040(16)
C1 0.0257(19) 0.0307(17) 0.0316(17) 0.0025(14) 0.0012(15) -0.0016(15)
C2 0.035(2) 0.0314(19) 0.038(2) -0.0042(16) -0.0013(17) -0.0035(16)
C3 0.041(2) 0.037(2) 0.056(3) -0.0091(19) -0.004(2) 0.0054(19)
C4 0.059(3) 0.043(2) 0.056(3) -0.016(2) 0.003(2) -0.001(2)
C5 0.064(3) 0.054(3) 0.051(3) -0.020(2) 0.002(3) -0.012(3)
C6 0.044(3) 0.054(3) 0.045(2) -0.007(2) -0.006(2) -0.008(2)
C7 0.034(2) 0.038(2) 0.038(2) -0.0032(16) 0.0017(17) -0.0064(17)
C8 0.0253(18) 0.0295(19) 0.040(2) -0.0003(15) -0.0072(15) 0.0040(15)
C9 0.031(2) 0.057(3) 0.050(3) -0.015(2) 0.0008(19) -0.005(2)
C10 0.054(3) 0.050(3) 0.056(3) 0.010(2) -0.015(2) 0.001(2)
C11 0.032(2) 0.045(2) 0.047(2) 0.0005(19) -0.0060(17) 0.0027(18)
C12 0.032(2) 0.081(4) 0.064(3) 0.012(3) -0.006(2) 0.000(2)
C13 0.063(3) 0.073(4) 0.069(3) 0.031(3) -0.015(3) -0.003(3)
C14 0.039(2) 0.0300(19) 0.034(2) -0.0043(16) 0.0043(17) 0.0004(17)
C15 0.050(2) 0.031(2) 0.041(2) 0.0033(18) 0.017(2) -0.0037(18)
C16 0.057(3) 0.035(2) 0.048(2) 0.0047(19) 0.005(2) 0.001(2)
C17 0.062(3) 0.044(3) 0.080(4) 0.004(2) 0.007(3) -0.009(2)
C18 0.078(3) 0.036(2) 0.069(3) 0.009(2) 0.018(3) -0.007(2)
C19 0.086(4) 0.051(3) 0.051(3) 0.018(2) 0.011(3) 0.005(3)
C20 0.072(3) 0.046(3) 0.048(3) 0.008(2) -0.002(2) -0.001(2)

loop_
_atom_type_symbol
_atom_type_description
_atom_type_scat_dispersion_real
_atom_type_scat_dispersion_imag
_atom_type_scat_source
C C 0.0033 0.0016 'International Tables Vol C Tables 4.2.6.8 and 6.1.1.4'
H H 0.0000 0.0000 'International Tables Vol C Tables 4.2.6.8 and 6.1.1.4'
N N 0.0061 0.0033 'International Tables Vol C Tables 4.2.6.8 and 6.1.1.4'
Br Br -0.2901 2.4595 'International Tables Vol C Tables 4.2.6.8 and 6.1.1.4'
Pd Pd -0.9988 1.0072 'International Tables Vol C Tables 4.2.6.8 and 6.1.1.4'

loop_
_geom_angle_atom_site_label_1
_geom_angle_atom_site_label_2
_geom_angle_atom_site_label_3
_geom_angle
_geom_angle_site_symmetry_1
_geom_angle_site_symmetry_3
_geom_angle_publ_flag
C14 Pd1 C1 86.45(15) . . ?
C14 Pd1 Br1 174.26(11) . . ?
C1 Pd1 Br1 88.22(10) . . ?
C14 Pd1 Br2 89.84(11) . . ?
C1 Pd1 Br2 176.29(10) . . ?
Br1 Pd1 Br2 95.49(2) . . ?
C1 N1 C2 109.1(3) . . ?
C1 N1 C8 123.1(3) . . ?
C2 N1 C8 127.8(3) . . ?
C1 N2 C7 109.9(3) . . ?
C1 N2 C11 123.0(3) . . ?
C7 N2 C11 127.0(3) . . ?
C14 N3 C15 175.4(4) . . ?
N2 C1 N1 108.8(3) . . ?
N2 C1 Pd1 126.1(3) . . ?
N1 C1 Pd1 125.0(3) . . ?
C3 C2 C7 121.5(4) . . ?
C3 C2 N1 132.1(4) . . ?
C7 C2 N1 106.4(3) . . ?
C4 C3 C2 117.4(4) . . ?
C3 C4 C5 120.8(4) . . ?
C6 C5 C4 121.8(4) . . ?
C5 C6 C7 117.9(4) . . ?
C6 C7 C2 120.6(4) . . ?
C6 C7 N2 133.5(4) . . ?
C2 C7 N2 105.9(3) . . ?
N1 C8 C9 110.6(3) . . ?
N1 C8 C10 110.1(3) . . ?
C9 C8 C10 114.2(4) . . ?
N2 C11 C13 110.1(4) . . ?
N2 C11 C12 112.1(3) . . ?
C13 C11 C12 113.8(4) . . ?
N3 C14 Pd1 175.8(3) . . ?
N3 C15 C16 109.0(3) . . ?
N3 C15 C20 110.3(4) . . ?
C16 C15 C20 111.7(3) . . ?
C15 C16 C17 109.4(4) . . ?
C18 C17 C16 111.3(4) . . ?
C17 C18 C19 111.0(4) . . ?
C20 C19 C18 112.1(4) . . ?
C15 C20 C19 108.7(4) . . ?

loop_
_geom_bond_atom_site_label_1
_geom_bond_atom_site_label_2
_geom_bond_distance
_geom_bond_site_symmetry_2
_geom_bond_publ_flag
Pd1 C14 1.930(4) . ?
Pd1 C1 1.979(4) . ?
Pd1 Br1 2.4347(5) . ?
Pd1 Br2 2.4556(5) . ?
N1 C1 1.348(5) . ?
N1 C2 1.398(5) . ?
N1 C8 1.490(5) . ?
N2 C1 1.324(5) . ?
N2 C7 1.402(5) . ?
N2 C11 1.486(5) . ?
N3 C14 1.134(5) . ?
N3 C15 1.459(5) . ?
C2 C3 1.385(6) . ?
C2 C7 1.395(6) . ?
C3 C4 1.377(6) . ?
C4 C5 1.408(7) . ?
C5 C6 1.357(6) . ?
C6 C7 1.390(6) . ?
C8 C9 1.497(5) . ?
C8 C10 1.518(5) . ?
C11 C13 1.496(7) . ?
C11 C12 1.504(6) . ?
C15 C16 1.510(6) . ?
C15 C20 1.517(6) . ?
C16 C17 1.534(6) . ?
C17 C18 1.525(7) . ?
C18 C19 1.534(7) . ?
C19 C20 1.531(7) . ?
